data_7109311
loop_
_publ_author_name
'Shin-ichiro Kawano'
'Martin Baumgarten'
'Dennis Chercka'
'Volker Enkelmann'
'Klaus Mullen'

_publ_section_title
;
 Electron donors and acceptors based on 2,7-functionalized
 pyrene-4,5,9,10-tetraone
;
_journal_name_full Chem.Commun.
_journal_page_first 5058
_journal_paper_doi 10.1039/c3cc39141h
_journal_volume 49
_journal_year 2013
_chemical_formula_moiety 'C9 H2 N1 O2'
_chemical_formula_sum 'C9 H2 N O2'
_chemical_formula_weight 156.12
_space_group_IT_number 14
_symmetry_cell_setting monoclinic
_symmetry_space_group_name_Hall '-P 2yab'
_symmetry_space_group_name_H-M 'P 1 21/a 1'
_atom_sites_solution_hydrogens geom
_atom_sites_solution_primary direct
_audit_creation_date 07-11-08
_audit_creation_method CRYSTALS_ver_12.39
_cell_angle_alpha 90
_cell_angle_beta 101.3731(12)
_cell_angle_gamma 90
_cell_formula_units_Z 4
_cell_length_a 9.3552(5)
_cell_length_b 6.6260(4)
_cell_length_c 11.1029(5)
_cell_measurement_reflns_used 0
_cell_measurement_temperature 120
_cell_measurement_theta_max 0
_cell_measurement_theta_min 0
_cell_volume 674.73(6)
_computing_cell_refinement 'Denzo/Scalepack (Otwinowski & Minor, 1996)'
_computing_data_collection 'COLLECT (Nonius BV, 1997)'
_computing_data_reduction 'Denzo/Scalepack (Otwinowski & Minor, 1996)'
_computing_molecular_graphics 'CAMERON (Watkin et al 1996)'
_computing_publication_material 'CRYSTALS (Betteridge et al 2003)'
_computing_structure_refinement 'CRYSTALS (Betteridge et al 2003)'
_computing_structure_solution 'SHELXS 86 (Sheldrick, 1986)'
_diffrn_ambient_temperature 120
_diffrn_measured_fraction_theta_full 0.985
_diffrn_measured_fraction_theta_max 0.983
_diffrn_measurement_device_type 'Nonius Kappa CCD'
_diffrn_measurement_method '\f & \w scans'
_diffrn_radiation_monochromator graphite
_diffrn_radiation_type 'Mo K\a'
_diffrn_radiation_wavelength 0.71073
_diffrn_reflns_av_R_equivalents 0.071
_diffrn_reflns_limit_h_max 12
_diffrn_reflns_limit_h_min -12
_diffrn_reflns_limit_k_max 9
_diffrn_reflns_limit_k_min -8
_diffrn_reflns_limit_l_max 15
_diffrn_reflns_limit_l_min -13
_diffrn_reflns_number 9424
_diffrn_reflns_theta_full 27.724
_diffrn_reflns_theta_max 29.494
_diffrn_reflns_theta_min 6.549
_diffrn_standards_number 0
_exptl_absorpt_coefficient_mu 0.112
_exptl_absorpt_correction_T_max 0.98
_exptl_absorpt_correction_T_min 0.89
_exptl_absorpt_correction_type multi-scan
_exptl_absorpt_process_details 'SORTAV (Blessing)'
_exptl_crystal_colour orange
_exptl_crystal_density_diffrn 1.537
_exptl_crystal_description prism
_exptl_crystal_F_000 316
_exptl_crystal_size_max 0.42
_exptl_crystal_size_mid 0.29
_exptl_crystal_size_min 0.21
_refine_diff_density_max 0.36
_refine_diff_density_min -0.27
_refine_ls_extinction_method None
_refine_ls_goodness_of_fit_ref 1.0867
_refine_ls_hydrogen_treatment constr
_refine_ls_matrix_type full
_refine_ls_number_parameters 109
_refine_ls_number_reflns 958
_refine_ls_number_restraints 0
_refine_ls_R_factor_all 0.0905
_refine_ls_R_factor_gt 0.0425
_refine_ls_shift/su_max 0.000240
_refine_ls_structure_factor_coef F
_refine_ls_weighting_details
;
Method, part 1, Chebychev polynomial, (Watkin, 1994, Prince, 1982)
[weight] = 1.0/[A~0~*T~0~(x)+A~1~*T~1~(x) ... +A~n-1~]*T~n-1~(x)]
where A~i~ are the Chebychev coefficients listed below and x= Fcalc/Fmax
Method = Robust Weighting (Prince, 1982)
W = [weight] * [1-(deltaF/6*sigmaF)^2^]^2^
A~i~ are:
18.0 -7.08 16.0
;
_refine_ls_weighting_scheme calc
_refine_ls_wR_factor_all 0.0526
_refine_ls_wR_factor_gt 0.0514
_refine_ls_wR_factor_ref 0.0514
_reflns_limit_h_max 12
_reflns_limit_h_min -12
_reflns_limit_k_max 9
_reflns_limit_k_min 0
_reflns_limit_l_max 15
_reflns_limit_l_min 0
_reflns_number_gt 958
_reflns_number_total 1841
_reflns_threshold_expression I>3.00u(I)
_cod_data_source_file c3cc39141h.txt
_cod_data_source_block kawa1
_cod_original_sg_symbol_H-M 'P 1 21/a 1 '
_cod_original_formula_sum 'C9 H2 N1 O2'
_cod_database_code 7109311

loop_
_symmetry_equiv_pos_as_xyz
x,y,z
-x,-y,-z
-x+1/2,y+1/2,-z
x+1/2,-y+1/2,z

loop_
_atom_site_label
_atom_site_type_symbol
_atom_site_fract_x
_atom_site_fract_y
_atom_site_fract_z
_atom_site_U_iso_or_equiv
_atom_site_occupancy
_atom_site_adp_type
_atom_site_refinement_flags_posn
O1 O 0.39120(16) 0.9407(2) 0.18452(13) 0.0244 1.0000 Uani .
C1 C 0.52452(18) 0.4827(3) 0.06652(18) 0.0142 1.0000 Uani .
C7 C 0.41794(19) 0.8149(3) 0.11370(17) 0.0160 1.0000 Uani .
C5 C 0.6449(2) 0.2712(3) 0.23663(17) 0.0186 1.0000 Uani .
C2 C 0.49756(18) 0.6255(3) 0.15239(17) 0.0153 1.0000 Uani .
C6 C 0.59826(18) 0.3035(3) 0.11055(16) 0.0152 1.0000 Uani .
C3 C 0.54535(19) 0.5939(3) 0.27790(18) 0.0185 1.0000 Uani .
C4 C 0.61949(19) 0.4172(3) 0.32005(17) 0.0199 1.0000 Uani .
N1 N 0.7089(2) 0.3770(3) 0.55423(18) 0.0331 1.0000 Uani .
C9 C 0.6696(2) 0.3912(3) 0.4504(2) 0.0248 1.0000 Uani .
O2 O 0.68347(15) -0.0155(2) 0.05975(13) 0.0211 1.0000 Uani .
C8 C 0.62869(19) 0.1464(3) 0.02505(18) 0.0165 1.0000 Uani .
H51 H 0.6939 0.1497 0.2654 0.0254 1.0000 Uiso R
H31 H 0.5275 0.6934 0.3348 0.0260 1.0000 Uiso R

loop_
_atom_site_aniso_label
_atom_site_aniso_U_11
_atom_site_aniso_U_22
_atom_site_aniso_U_33
_atom_site_aniso_U_23
_atom_site_aniso_U_13
_atom_site_aniso_U_12
O1 0.0282(7) 0.0236(7) 0.0210(7) -0.0011(6) 0.0044(5) 0.0066(6)
C1 0.0133(7) 0.0157(8) 0.0134(7) 0.0019(7) 0.0016(6) -0.0013(6)
C7 0.0142(7) 0.0165(8) 0.0165(9) 0.0016(7) 0.0008(6) 0.0006(6)
C5 0.0184(7) 0.0182(9) 0.0177(9) 0.0025(7) 0.0000(7) 0.0010(6)
C2 0.0149(7) 0.0146(8) 0.0155(8) 0.0002(7) 0.0005(6) -0.0003(6)
C6 0.0143(7) 0.0163(8) 0.0144(8) 0.0014(7) 0.0011(6) -0.0017(6)
C3 0.0207(8) 0.0198(9) 0.0149(8) -0.0011(7) 0.0034(7) -0.0007(6)
C4 0.0212(8) 0.0227(9) 0.0149(9) 0.0019(7) 0.0014(7) -0.0007(7)
N1 0.0434(11) 0.0312(11) 0.0224(9) 0.0036(8) 0.0009(8) 0.0053(8)
C9 0.0299(10) 0.0231(11) 0.0197(10) -0.0001(8) 0.0011(8) 0.0032(7)
O2 0.0201(6) 0.0184(7) 0.0248(7) 0.0040(6) 0.0043(5) 0.0046(5)
C8 0.0142(7) 0.0162(8) 0.0191(9) 0.0021(7) 0.0036(6) -0.0001(6)

loop_
_atom_type_symbol
_atom_type_scat_dispersion_real
_atom_type_scat_dispersion_imag
_atom_type_scat_Cromer_Mann_a1
_atom_type_scat_Cromer_Mann_b1
_atom_type_scat_Cromer_Mann_a2
_atom_type_scat_Cromer_Mann_b2
_atom_type_scat_Cromer_Mann_a3
_atom_type_scat_Cromer_Mann_b3
_atom_type_scat_Cromer_Mann_a4
_atom_type_scat_Cromer_Mann_b4
_atom_type_scat_Cromer_Mann_c
_atom_type_scat_source
C 0.0033 0.0016 2.3100 20.8439 1.0200 10.2075 1.5886 0.5687 0.8650 51.6512 0.2156 'International Tables Vol C 4.2.6.8 and 6.1.1.4'
H 0.0000 0.0000 0.4930 10.5109 0.3229 26.1257 0.1402 3.1424 0.0408 57.7998 0.0030 'International Tables Vol C 4.2.6.8 and 6.1.1.4'
O 0.0106 0.0060 3.0485 13.2771 2.2868 5.7011 1.5463 0.3239 0.8670 32.9089 0.2508 'International Tables Vol C 4.2.6.8 and 6.1.1.4'
N 0.0061 0.0033 12.2126 0.0057 3.1322 9.8933 2.0125 28.9975 1.1663 0.5826 -11.5290 'International Tables Vol C 4.2.6.8 and 6.1.1.4'

loop_
_geom_angle_atom_site_label_1
_geom_angle_site_symmetry_1
_geom_angle_atom_site_label_2
_geom_angle_atom_site_label_3
_geom_angle
_geom_angle_publ_flag
C1 2_665 C1 C2 120.9(2) yes
C1 2_665 C1 C6 120.8(2) yes
C2 . C1 C6 118.28(16) yes
C8 2_665 C7 O1 118.94(16) yes
C8 2_665 C7 C2 117.36(15) yes
O1 . C7 C2 123.68(16) yes
C6 . C5 C4 119.96(17) yes
C6 . C5 H51 120.044 no
C4 . C5 H51 119.998 no
C7 . C2 C1 121.55(15) yes
C7 . C2 C3 117.50(16) yes
C1 . C2 C3 120.95(16) yes
C1 . C6 C5 120.68(17) yes
C1 . C6 C8 120.95(15) yes
C5 . C6 C8 118.36(16) yes
C2 . C3 C4 120.14(17) yes
C2 . C3 H31 119.808 no
C4 . C3 H31 120.048 no
C3 . C4 C5 119.97(16) yes
C3 . C4 C9 118.63(17) yes
C5 . C4 C9 121.40(18) yes
C4 . C9 N1 177.8(2) yes
C7 2_665 C8 C6 118.35(14) yes
C7 2_665 C8 O2 118.83(17) yes
C6 . C8 O2 122.74(17) yes

loop_
_geom_bond_atom_site_label_1
_geom_bond_atom_site_label_2
_geom_bond_site_symmetry_2
_geom_bond_distance
_geom_bond_publ_flag
O1 C7 . 1.205(2) yes
C1 C1 2_665 1.476(4) yes
C1 C2 . 1.401(2) yes
C1 C6 . 1.411(2) yes
C7 C8 2_665 1.538(3) yes
C7 C2 . 1.479(2) yes
C5 C6 . 1.398(3) yes
C5 C4 . 1.392(3) yes
C5 H51 . 0.950 no
C2 C3 . 1.393(3) yes
C6 C8 . 1.474(3) yes
C3 C4 . 1.394(3) yes
C3 H31 . 0.950 no
C4 C9 . 1.442(3) yes
N1 C9 . 1.142(3) yes
O2 C8 . 1.218(2) yes
